data_1528678
loop_
_publ_author_name
'Laves, F.'
'Petter, W.'
'Wulf, H.'

_publ_section_title
;
 Die Kristallstruktur von zeta-Nb2 O5
;
_journal_name_full Naturwissenschaften
_journal_page_first 633
_journal_page_last 634
_journal_volume 51
_journal_year 1964
_chemical_formula_sum 'Nb2 O5'
_space_group_IT_number 15
_symmetry_space_group_name_Hall '-B 2b'
_symmetry_space_group_name_H-M 'B 1 1 2/b'
_cell_angle_alpha 90
_cell_angle_beta 90
_cell_angle_gamma 105.05
_cell_formula_units_Z 4
_cell_length_a 12.73
_cell_length_b 5.56
_cell_length_c 4.88
_cell_volume 333.553
_citation_journal_id_ASTM NATWAY
_cod_data_source_file Laves_NATWAY_1964_300.cif
_cod_data_source_block Nb2O5
_cod_original_cell_volume 333.5532
_cod_original_sg_symbol_Hall '-C 2yc (-x,z,y)'
_cod_database_code 1528678

loop_
_symmetry_equiv_pos_as_xyz
x,y,z
-x,-y+1/2,z
-x,-y,-z
x,y-1/2,-z
x+1/2,y,z+1/2
-x+1/2,-y+1/2,z+1/2
-x+1/2,-y,-z+1/2
x+1/2,y-1/2,-z+1/2

loop_
_atom_site_label
_atom_site_type_symbol
_atom_site_fract_x
_atom_site_fract_y
_atom_site_fract_z
_atom_site_occupancy
_atom_site_U_iso_or_equiv
O2 O-2 0.389 0.031 0.054 1 0.0
O3 O-2 0.295 0.375 0.426 1 0.0
O1 O-2 0 0.25 0.099 1 0.0
Nb1 Nb+5 0.14 0.249 0.238 1 0.0
